data_7708580
loop_
_publ_author_name
'Yang, Yan'
'Wang, Cheng-Ming'
'Pan, Feng-Hua'
'Qin, Qi-Pin'
'Xie, Qiu-Ji'
'Chen, Qing'
'Liang, Hong'

_publ_section_title
;
 Synthesis and biological evaluation of mixed-ligands cyclometalated
 iridium(III)-quinoline complexes
;
_journal_name_full 'Dalton Transactions'
_journal_paper_doi 10.1039/D1DT02416G
_journal_year 2021
_chemical_formula_moiety 'C39 H24 Br2 Ir N3 O'
_chemical_formula_sum 'C39 H24 Br2 Ir N3 O'
_chemical_formula_weight 902.63
_space_group_crystal_system tetragonal
_space_group_IT_number 88
_space_group_name_Hall '-I 4ad'
_space_group_name_H-M_alt 'I 41/a :2'
_atom_sites_solution_hydrogens geom
_atom_sites_solution_primary direct
_audit_creation_date 2020-02-18
_audit_creation_method
;
Olex2 1.2
(compiled 2018.05.29 svn.r3508 for OlexSys, GUI svn.r5506)
;
_audit_update_record
;
2021-07-10 deposited with the CCDC.	2021-10-18 downloaded from the CCDC.
;
_cell_angle_alpha 90
_cell_angle_beta 90
_cell_angle_gamma 90
_cell_formula_units_Z 16
_cell_length_a 18.1807(5)
_cell_length_b 18.1807(5)
_cell_length_c 36.8214(13)
_cell_measurement_reflns_used 6025
_cell_measurement_temperature 293(2)
_cell_measurement_theta_max 24.2700
_cell_measurement_theta_min 3.6870
_cell_volume 12170.9(6)
_computing_cell_refinement 'CrysAlisPro 1.171.39.46 (Rigaku OD, 2018)'
_computing_data_collection 'CrysAlisPro 1.171.39.46 (Rigaku OD, 2018)'
_computing_data_reduction 'CrysAlisPro 1.171.39.46 (Rigaku OD, 2018)'
_computing_molecular_graphics 'Olex2 (Dolomanov et al., 2009)'
_computing_publication_material 'Olex2 (Dolomanov et al., 2009)'
_computing_structure_refinement 'ShelXL (Sheldrick, 2015)'
_computing_structure_solution 'ShelXS (Sheldrick, 2008)'
_diffrn_ambient_temperature 293(2)
_diffrn_detector 'CCD plate'
_diffrn_detector_area_resol_mean 16.0233
_diffrn_detector_type Eos
_diffrn_measured_fraction_theta_full 0.997
_diffrn_measured_fraction_theta_max 0.931
_diffrn_measurement_details
;
List of Runs (angles in degrees, time in seconds):

  # Type    Start    End  Width  t~exp~   \w     \q     \k     \f   Frames
#--------------------------------------------------------------------------
  1  \w     21.00  61.00   1.00   10.00    --   18.63 -99.00-120.00   40
  2  \w    -85.00 -59.00   1.00   10.00    --  -18.94 178.00-120.00   26
  3  \w    -82.00   9.00   1.00   10.00    --  -18.94 -77.00 -30.00   91
  4  \w    -26.00   0.00   1.00   10.00    --  -18.94 -57.00  90.00   26
  5  \w    -46.00  50.00   1.00   10.00    --  -18.94  77.00  90.00   96
  6  \w    -87.00   7.00   1.00   10.00    --  -18.94 -19.00 150.00   94
;
_diffrn_measurement_device 'four-circle diffractometer'
_diffrn_measurement_device_type 'SuperNova, Single source at offset/far, Eos'
_diffrn_measurement_method '\w scans'
_diffrn_orient_matrix_type 'CrysAlisPro convention (1999,Acta A55,543-557)'
_diffrn_orient_matrix_UB_11 -0.0221501000
_diffrn_orient_matrix_UB_12 0.0320167000
_diffrn_orient_matrix_UB_13 0.0008502000
_diffrn_orient_matrix_UB_21 -0.0316185000
_diffrn_orient_matrix_UB_22 -0.0213792000
_diffrn_orient_matrix_UB_23 -0.0040015000
_diffrn_orient_matrix_UB_31 -0.0057047000
_diffrn_orient_matrix_UB_32 -0.0059865000
_diffrn_orient_matrix_UB_33 0.0188425000
_diffrn_radiation_monochromator mirror
_diffrn_radiation_probe x-ray
_diffrn_radiation_type MoK\a
_diffrn_radiation_wavelength 0.71073
_diffrn_reflns_av_R_equivalents 0.0825
_diffrn_reflns_av_unetI/netI 0.0806
_diffrn_reflns_Laue_measured_fraction_full 0.997
_diffrn_reflns_Laue_measured_fraction_max 0.931
_diffrn_reflns_limit_h_max 23
_diffrn_reflns_limit_h_min -24
_diffrn_reflns_limit_k_max 24
_diffrn_reflns_limit_k_min -24
_diffrn_reflns_limit_l_max 46
_diffrn_reflns_limit_l_min -50
_diffrn_reflns_number 46769
_diffrn_reflns_point_group_measured_fraction_full 0.997
_diffrn_reflns_point_group_measured_fraction_max 0.931
_diffrn_reflns_theta_full 25.242
_diffrn_reflns_theta_max 29.184
_diffrn_reflns_theta_min 3.357
_diffrn_source 'micro-focus sealed X-ray tube'
_diffrn_source_type 'SuperNova (Mo) X-ray Source'
_exptl_absorpt_coefficient_mu 7.054
_exptl_absorpt_correction_T_max 1.00000
_exptl_absorpt_correction_T_min 0.68457
_exptl_absorpt_correction_type multi-scan
_exptl_absorpt_process_details
;
CrysAlisPro 1.171.39.46 (Rigaku Oxford Diffraction, 2018)
Empirical absorption correction using spherical harmonics,
 implemented in SCALE3 ABSPACK scaling algorithm.
;
_exptl_crystal_colour BROWN
_exptl_crystal_density_diffrn 1.970
_exptl_crystal_description BLOCK
_exptl_crystal_F_000 6944
_refine_diff_density_max 2.793
_refine_diff_density_min -1.473
_refine_diff_density_rms 0.178
_refine_ls_extinction_method none
_refine_ls_goodness_of_fit_ref 1.041
_refine_ls_hydrogen_treatment constr
_refine_ls_matrix_type full
_refine_ls_number_parameters 415
_refine_ls_number_reflns 7659
_refine_ls_number_restraints 0
_refine_ls_restrained_S_all 1.041
_refine_ls_R_factor_all 0.1073
_refine_ls_R_factor_gt 0.0530
_refine_ls_shift/su_max 0.001
_refine_ls_shift/su_mean 0.000
_refine_ls_structure_factor_coef Fsqd
_refine_ls_weighting_details 'w=1/[\s^2^(Fo^2^)+(0.0545P)^2^+118.3956P] where P=(Fo^2^+2Fc^2^)/3'
_refine_ls_weighting_scheme calc
_refine_ls_wR_factor_gt 0.1182
_refine_ls_wR_factor_ref 0.1397
_reflns_Friedel_coverage 0.000
_reflns_number_gt 4827
_reflns_number_total 7659
_reflns_threshold_expression 'I > 2\s(I)'
_cod_data_source_file d1dt02416g2.cif
_cod_data_source_block 15
_cod_original_cell_volume 12170.8(8)
_cod_original_sg_symbol_H-M 'I 41/a'
_cod_database_code 7708580
_shelxl_version_number 2014-3
_chemical_oxdiff_formula 'C1 H1 O1 N1'
_shelx_space_group_comment
;
The symmetry employed for this shelxl refinement is uniquely defined
by the following loop, which should always be used as a source of
symmetry information in preference to the above space-group names.
They are only intended as comments.
;
_reflns_odcompleteness_completeness 99.75
_reflns_odcompleteness_iscentric 1
_reflns_odcompleteness_theta 26.32
_olex2_refinement_description
;
1. Fixed Uiso
 At 1.2 times of:
  All C(H) groups
2.a Aromatic/amide H refined with riding coordinates:
 C2(H2), C3(H3), C4(H4), C5(H5), C7(H7), C8(H8), C12(H12), C13(H13), C14(H14),
 C15(H15), C17(H17), C18(H18), C19(H19), C20(H20), C23(H23), C24(H24), C26(H26),
  C27(H27), C28(H28), C29(H29), C31(H31), C32(H32), C33(H33), C36(H36)
;
_olex2_submission_special_instructions 'No special instructions were received'
_oxdiff_exptl_absorpt_empirical_details
;
Empirical correction (ABSPACK) includes:
- Absorption correction using spherical harmonics
- Frame scaling
;
_oxdiff_exptl_absorpt_empirical_full_max 1.333
_oxdiff_exptl_absorpt_empirical_full_min 0.676

loop_
_space_group_symop_operation_xyz
'x, y, z'
'-y+3/4, x+1/4, z+1/4'
'-x, -y+1/2, z'
'y+1/4, -x+1/4, z+1/4'
'x+1/2, y+1/2, z+1/2'
'-y+5/4, x+3/4, z+3/4'
'-x+1/2, -y+1, z+1/2'
'y+3/4, -x+3/4, z+3/4'
'-x, -y, -z'
'y-3/4, -x-1/4, -z-1/4'
'x, y-1/2, -z'
'-y-1/4, x-1/4, -z-1/4'
'-x+1/2, -y+1/2, -z+1/2'
'y-1/4, -x+1/4, -z+1/4'
'x+1/2, y, -z+1/2'
'-y+1/4, x+1/4, -z+1/4'

loop_
_atom_site_label
_atom_site_type_symbol
_atom_site_fract_x
_atom_site_fract_y
_atom_site_fract_z
_atom_site_U_iso_or_equiv
_atom_site_adp_type
_atom_site_occupancy
_atom_site_site_symmetry_order
_atom_site_calc_flag
_atom_site_refinement_flags_posn
_atom_site_refinement_flags_adp
_atom_site_refinement_flags_occupancy
_atom_site_disorder_assembly
_atom_site_disorder_group
Ir1 Ir 0.76329(2) 0.54350(2) 0.02070(2) 0.02991(11) Uani 1 1 d . . . . .
Br1 Br 0.92567(6) 0.31698(6) -0.01443(3) 0.0651(3) Uani 1 1 d . . . . .
Br2 Br 0.70987(8) 0.28300(6) -0.12257(3) 0.0717(4) Uani 1 1 d . . . . .
O1 O 0.8246(3) 0.4442(3) 0.00850(16) 0.0408(14) Uani 1 1 d . . . . .
N1 N 0.7087(4) 0.5027(4) -0.02656(18) 0.0361(16) Uani 1 1 d . . . . .
N2 N 0.8078(4) 0.6203(4) -0.01543(17) 0.0323(15) Uani 1 1 d . . . . .
N3 N 0.7187(4) 0.4755(4) 0.06132(18) 0.0334(15) Uani 1 1 d . . . . .
C1 C 0.8717(5) 0.6123(5) -0.0362(2) 0.0345(19) Uani 1 1 d . . . . .
C2 C 0.9182(5) 0.5519(5) -0.0307(2) 0.044(2) Uani 1 1 d . . . . .
H2 H 0.9061 0.5167 -0.0134 0.053 Uiso 1 1 calc R . . . .
C3 C 0.9819(6) 0.5442(6) -0.0508(3) 0.064(3) Uani 1 1 d . . . . .
H3 H 1.0133 0.5048 -0.0464 0.077 Uiso 1 1 calc R . . . .
C4 C 0.9993(6) 0.5963(7) -0.0781(3) 0.069(3) Uani 1 1 d . . . . .
H4 H 1.0410 0.5901 -0.0924 0.083 Uiso 1 1 calc R . . . .
C5 C 0.9553(6) 0.6548(6) -0.0831(3) 0.062(3) Uani 1 1 d . . . . .
H5 H 0.9679 0.6894 -0.1006 0.074 Uiso 1 1 calc R . . . .
C6 C 0.8901(5) 0.6653(5) -0.0625(2) 0.043(2) Uani 1 1 d . . . . .
C7 C 0.8455(6) 0.7275(5) -0.0666(2) 0.051(2) Uani 1 1 d . . . . .
H7 H 0.8568 0.7625 -0.0841 0.061 Uiso 1 1 calc R . . . .
C8 C 0.7862(5) 0.7363(5) -0.0452(2) 0.045(2) Uani 1 1 d . . . . .
H8 H 0.7573 0.7782 -0.0474 0.054 Uiso 1 1 calc R . . . .
C9 C 0.7681(5) 0.6815(5) -0.0194(2) 0.0357(19) Uani 1 1 d . . . . .
C10 C 0.7056(5) 0.6881(5) 0.0053(2) 0.0367(19) Uani 1 1 d . . . . .
C11 C 0.6962(4) 0.6292(5) 0.0294(2) 0.0350(19) Uani 1 1 d . . . . .
C12 C 0.6384(5) 0.6327(5) 0.0537(2) 0.044(2) Uani 1 1 d . . . . .
H12 H 0.6309 0.5941 0.0698 0.052 Uiso 1 1 calc R . . . .
C13 C 0.5909(5) 0.6929(6) 0.0546(3) 0.054(3) Uani 1 1 d . . . . .
H13 H 0.5527 0.6940 0.0713 0.065 Uiso 1 1 calc R . . . .
C14 C 0.6003(6) 0.7506(6) 0.0308(3) 0.059(3) Uani 1 1 d . . . . .
H14 H 0.5685 0.7907 0.0314 0.071 Uiso 1 1 calc R . . . .
C15 C 0.6578(5) 0.7484(5) 0.0060(3) 0.049(2) Uani 1 1 d . . . . .
H15 H 0.6645 0.7871 -0.0101 0.058 Uiso 1 1 calc R . . . .
C16 C 0.8289(5) 0.5687(4) 0.0625(2) 0.0361(19) Uani 1 1 d . . . . .
C17 C 0.8844(5) 0.6231(5) 0.0635(3) 0.043(2) Uani 1 1 d . . . . .
H17 H 0.8912 0.6539 0.0436 0.052 Uiso 1 1 calc R . . . .
C18 C 0.9286(5) 0.6307(6) 0.0937(3) 0.052(3) Uani 1 1 d . . . . .
H18 H 0.9636 0.6680 0.0942 0.062 Uiso 1 1 calc R . . . .
C19 C 0.9223(6) 0.5847(6) 0.1231(3) 0.055(3) Uani 1 1 d . . . . .
H19 H 0.9534 0.5899 0.1430 0.066 Uiso 1 1 calc R . . . .
C20 C 0.8685(5) 0.5299(6) 0.1227(2) 0.047(2) Uani 1 1 d . . . . .
H20 H 0.8634 0.4980 0.1423 0.056 Uiso 1 1 calc R . . . .
C21 C 0.8225(5) 0.5236(5) 0.0926(2) 0.0364(19) Uani 1 1 d . . . . .
C22 C 0.7620(5) 0.4705(5) 0.0912(2) 0.0352(19) Uani 1 1 d . . . . .
C23 C 0.7462(5) 0.4183(5) 0.1184(2) 0.047(2) Uani 1 1 d . . . . .
H23 H 0.7783 0.4131 0.1379 0.057 Uiso 1 1 calc R . . . .
C24 C 0.6867(6) 0.3763(5) 0.1168(3) 0.055(3) Uani 1 1 d . . . . .
H24 H 0.6774 0.3424 0.1351 0.065 Uiso 1 1 calc R . . . .
C25 C 0.6374(5) 0.3829(5) 0.0874(3) 0.046(2) Uani 1 1 d . . . . .
C26 C 0.5709(6) 0.3428(5) 0.0845(3) 0.058(3) Uani 1 1 d . . . . .
H26 H 0.5595 0.3081 0.1022 0.069 Uiso 1 1 calc R . . . .
C27 C 0.5238(6) 0.3536(6) 0.0568(4) 0.065(3) Uani 1 1 d . . . . .
H27 H 0.4807 0.3263 0.0554 0.078 Uiso 1 1 calc R . . . .
C28 C 0.5400(5) 0.4067(6) 0.0297(3) 0.054(3) Uani 1 1 d . . . . .
H28 H 0.5077 0.4141 0.0105 0.065 Uiso 1 1 calc R . . . .
C29 C 0.6023(5) 0.4462(5) 0.0321(3) 0.046(2) Uani 1 1 d . . . . .
H29 H 0.6114 0.4822 0.0147 0.055 Uiso 1 1 calc R . . . .
C30 C 0.6544(5) 0.4352(4) 0.0599(2) 0.0352(19) Uani 1 1 d . . . . .
C31 C 0.6550(5) 0.5307(5) -0.0454(3) 0.050(2) Uani 1 1 d . . . . .
H31 H 0.6379 0.5767 -0.0383 0.060 Uiso 1 1 calc R . . . .
C32 C 0.6166(6) 0.4946(6) -0.0786(3) 0.059(3) Uani 1 1 d . . . . .
H32 H 0.5750 0.5140 -0.0898 0.071 Uiso 1 1 calc R . . . .
C33 C 0.6479(6) 0.4361(6) -0.0888(2) 0.054(3) Uani 1 1 d . . . . .
H33 H 0.6298 0.4141 -0.1098 0.065 Uiso 1 1 calc R . . . .
C34 C 0.7089(5) 0.3999(5) -0.0713(2) 0.045(2) Uani 1 1 d . . . . .
C35 C 0.7467(6) 0.3355(5) -0.0822(2) 0.046(2) Uani 1 1 d . . . . .
C36 C 0.8076(6) 0.3115(6) -0.0654(3) 0.055(3) Uani 1 1 d . . . . .
H36 H 0.8314 0.2697 -0.0741 0.066 Uiso 1 1 calc R . . . .
C37 C 0.8357(5) 0.3478(5) -0.0353(2) 0.041(2) Uani 1 1 d . . . . .
C38 C 0.8010(5) 0.4099(4) -0.0203(2) 0.038(2) Uani 1 1 d . . . . .
C39 C 0.7379(5) 0.4376(5) -0.0396(2) 0.039(2) Uani 1 1 d . . . . .

loop_
_atom_site_aniso_label
_atom_site_aniso_U_11
_atom_site_aniso_U_22
_atom_site_aniso_U_33
_atom_site_aniso_U_23
_atom_site_aniso_U_13
_atom_site_aniso_U_12
Ir1 0.02857(18) 0.02922(18) 0.03193(17) 0.00089(13) -0.00130(13) 0.00570(13)
Br1 0.0519(6) 0.0578(7) 0.0856(8) -0.0025(6) -0.0020(6) 0.0206(5)
Br2 0.1038(10) 0.0561(7) 0.0551(6) -0.0164(5) -0.0065(6) 0.0033(7)
O1 0.039(3) 0.036(3) 0.048(3) -0.006(3) -0.003(3) 0.009(3)
N1 0.027(4) 0.045(4) 0.037(4) 0.007(3) -0.009(3) -0.002(3)
N2 0.034(4) 0.029(4) 0.034(4) 0.002(3) -0.002(3) 0.001(3)
N3 0.036(4) 0.025(4) 0.038(4) 0.000(3) 0.004(3) 0.002(3)
C1 0.041(5) 0.038(5) 0.025(4) 0.000(3) 0.000(3) 0.001(4)
C2 0.048(6) 0.042(5) 0.044(5) 0.006(4) 0.003(4) 0.010(4)
C3 0.058(7) 0.065(7) 0.071(7) -0.002(6) 0.013(6) 0.022(6)
C4 0.056(7) 0.086(9) 0.065(7) -0.002(6) 0.031(6) 0.008(6)
C5 0.078(8) 0.052(6) 0.056(6) 0.006(5) 0.034(6) -0.004(6)
C6 0.051(6) 0.045(5) 0.034(4) 0.003(4) 0.005(4) -0.005(5)
C7 0.069(7) 0.042(5) 0.041(5) 0.016(4) 0.001(5) -0.001(5)
C8 0.049(6) 0.034(5) 0.053(6) 0.012(4) 0.004(5) 0.010(4)
C9 0.037(5) 0.032(4) 0.038(4) 0.001(4) -0.003(4) 0.006(4)
C10 0.042(5) 0.031(4) 0.037(4) -0.001(4) -0.006(4) 0.003(4)
C11 0.028(4) 0.036(5) 0.040(5) -0.006(4) -0.002(4) 0.003(4)
C12 0.046(5) 0.037(5) 0.048(5) 0.002(4) 0.005(4) 0.005(4)
C13 0.044(6) 0.057(6) 0.062(6) -0.001(5) 0.011(5) 0.020(5)
C14 0.047(6) 0.043(6) 0.089(8) 0.002(6) 0.004(6) 0.022(5)
C15 0.050(6) 0.036(5) 0.060(6) 0.005(4) -0.007(5) 0.010(4)
C16 0.034(5) 0.032(4) 0.042(5) -0.005(4) -0.002(4) 0.011(4)
C17 0.037(5) 0.040(5) 0.053(6) -0.007(4) -0.008(4) 0.004(4)
C18 0.038(5) 0.058(6) 0.060(6) -0.010(5) -0.010(5) -0.006(5)
C19 0.057(7) 0.074(7) 0.036(5) -0.006(5) -0.012(5) 0.004(6)
C20 0.050(6) 0.059(6) 0.032(5) 0.004(4) -0.003(4) 0.008(5)
C21 0.039(5) 0.038(5) 0.032(4) 0.003(4) -0.005(4) 0.007(4)
C22 0.039(5) 0.037(5) 0.029(4) 0.006(4) 0.006(4) 0.004(4)
C23 0.051(6) 0.049(6) 0.042(5) 0.007(4) -0.002(4) 0.007(5)
C24 0.062(7) 0.039(5) 0.063(6) 0.009(5) 0.004(5) 0.001(5)
C25 0.050(6) 0.030(5) 0.058(6) 0.005(4) 0.006(5) 0.001(4)
C26 0.055(6) 0.038(6) 0.080(7) 0.014(5) 0.010(6) -0.006(5)
C27 0.039(6) 0.042(6) 0.114(10) 0.002(6) 0.007(6) -0.002(5)
C28 0.041(6) 0.052(6) 0.070(7) -0.001(5) -0.006(5) -0.004(5)
C29 0.039(5) 0.046(6) 0.054(6) 0.004(4) 0.010(4) -0.004(4)
C30 0.039(5) 0.029(4) 0.037(4) -0.001(4) 0.008(4) 0.004(4)
C31 0.044(6) 0.039(5) 0.066(6) -0.002(5) 0.003(5) 0.008(5)
C32 0.076(8) 0.055(6) 0.046(5) 0.016(5) 0.007(5) 0.048(6)
C33 0.068(7) 0.061(7) 0.033(5) -0.004(5) -0.008(5) -0.021(6)
C34 0.044(5) 0.051(6) 0.040(5) 0.009(4) 0.001(4) -0.006(5)
C35 0.068(7) 0.031(5) 0.039(5) -0.005(4) 0.007(5) -0.006(5)
C36 0.065(7) 0.040(6) 0.060(6) 0.002(5) 0.014(5) 0.007(5)
C37 0.042(5) 0.033(5) 0.049(5) -0.002(4) 0.001(4) 0.002(4)
C38 0.042(5) 0.027(4) 0.046(5) -0.006(4) 0.009(4) 0.000(4)
C39 0.045(5) 0.036(5) 0.037(5) 0.001(4) 0.005(4) 0.001(4)

loop_
_atom_type_symbol
_atom_type_description
_atom_type_scat_dispersion_real
_atom_type_scat_dispersion_imag
_atom_type_scat_source
C C 0.0033 0.0016 'International Tables Vol C Tables 4.2.6.8 and 6.1.1.4'
H H 0.0000 0.0000 'International Tables Vol C Tables 4.2.6.8 and 6.1.1.4'
Br Br -0.2901 2.4595 'International Tables Vol C Tables 4.2.6.8 and 6.1.1.4'
Ir Ir -1.4442 7.9887 'International Tables Vol C Tables 4.2.6.8 and 6.1.1.4'
N N 0.0061 0.0033 'International Tables Vol C Tables 4.2.6.8 and 6.1.1.4'
O O 0.0106 0.0060 'International Tables Vol C Tables 4.2.6.8 and 6.1.1.4'

loop_
_geom_angle_atom_site_label_1
_geom_angle_atom_site_label_2
_geom_angle_atom_site_label_3
_geom_angle
_geom_angle_site_symmetry_1
_geom_angle_site_symmetry_3
_geom_angle_publ_flag
N1 Ir1 O1 77.3(2) . . ?
N2 Ir1 O1 103.0(2) . . ?
N2 Ir1 N1 83.9(3) . . ?
N2 Ir1 N3 173.7(3) . . ?
N3 Ir1 O1 81.7(2) . . ?
N3 Ir1 N1 101.3(3) . . ?
C11 Ir1 O1 173.1(3) . . ?
C11 Ir1 N1 96.7(3) . . ?
C11 Ir1 N2 79.5(3) . . ?
C11 Ir1 N3 96.3(3) . . ?
C16 Ir1 O1 92.5(3) . . ?
C16 Ir1 N1 169.5(3) . . ?
C16 Ir1 N2 96.1(3) . . ?
C16 Ir1 N3 79.5(3) . . ?
C16 Ir1 C11 93.6(3) . . ?
C38 O1 Ir1 113.5(5) . . ?
C31 N1 Ir1 130.3(7) . . ?
C31 N1 C39 115.9(8) . . ?
C39 N1 Ir1 113.7(5) . . ?
C1 N2 Ir1 126.8(5) . . ?
C9 N2 Ir1 114.6(5) . . ?
C9 N2 C1 118.5(7) . . ?
C22 N3 Ir1 113.1(5) . . ?
C22 N3 C30 119.2(7) . . ?
C30 N3 Ir1 127.7(5) . . ?
N2 C1 C2 120.3(7) . . ?
N2 C1 C6 120.1(8) . . ?
C2 C1 C6 119.5(8) . . ?
C3 C2 C1 120.6(9) . . ?
C2 C3 C4 120.0(10) . . ?
C5 C4 C3 119.6(9) . . ?
C4 C5 C6 122.0(9) . . ?
C1 C6 C5 118.3(9) . . ?
C7 C6 C1 119.3(8) . . ?
C7 C6 C5 122.3(9) . . ?
C8 C7 C6 119.8(8) . . ?
C7 C8 C9 119.7(8) . . ?
N2 C9 C8 122.3(8) . . ?
N2 C9 C10 115.0(7) . . ?
C8 C9 C10 122.7(8) . . ?
C11 C10 C9 115.2(7) . . ?
C15 C10 C9 124.1(8) . . ?
C15 C10 C11 120.7(8) . . ?
C10 C11 Ir1 114.8(6) . . ?
C12 C11 Ir1 127.0(7) . . ?
C12 C11 C10 117.9(8) . . ?
C11 C12 C13 121.5(9) . . ?
C14 C13 C12 120.5(9) . . ?
C13 C14 C15 119.2(9) . . ?
C14 C15 C10 120.3(9) . . ?
C17 C16 Ir1 127.2(7) . . ?
C21 C16 Ir1 115.6(6) . . ?
C21 C16 C17 117.0(8) . . ?
C18 C17 C16 120.3(9) . . ?
C19 C18 C17 121.8(9) . . ?
C18 C19 C20 119.0(9) . . ?
C21 C20 C19 119.1(9) . . ?
C16 C21 C20 122.7(9) . . ?
C16 C21 C22 115.1(7) . . ?
C20 C21 C22 122.2(8) . . ?
N3 C22 C21 114.9(7) . . ?
N3 C22 C23 120.2(8) . . ?
C23 C22 C21 124.8(8) . . ?
C24 C23 C22 121.4(9) . . ?
C23 C24 C25 120.3(9) . . ?
C24 C25 C26 123.8(9) . . ?
C24 C25 C30 117.7(9) . . ?
C26 C25 C30 118.4(9) . . ?
C27 C26 C25 121.6(10) . . ?
C26 C27 C28 120.1(10) . . ?
C29 C28 C27 119.5(10) . . ?
C28 C29 C30 122.5(9) . . ?
N3 C30 C25 120.7(8) . . ?
N3 C30 C29 121.4(8) . . ?
C29 C30 C25 117.9(8) . . ?
N1 C31 C32 126.3(8) . . ?
C33 C32 C31 112.7(9) . . ?
C32 C33 C34 126.7(9) . . ?
C33 C34 C39 115.0(9) . . ?
C35 C34 C33 128.6(9) . . ?
C35 C34 C39 116.2(8) . . ?
C34 C35 Br2 117.9(8) . . ?
C36 C35 Br2 119.3(7) . . ?
C36 C35 C34 122.8(9) . . ?
C35 C36 C37 121.0(9) . . ?
C36 C37 Br1 120.1(7) . . ?
C36 C37 C38 122.1(9) . . ?
C38 C37 Br1 117.7(7) . . ?
O1 C38 C37 123.8(8) . . ?
O1 C38 C39 119.7(7) . . ?
C37 C38 C39 116.4(8) . . ?
N1 C39 C34 123.0(8) . . ?
N1 C39 C38 115.7(7) . . ?
C38 C39 C34 121.4(8) . . ?

loop_
_geom_bond_atom_site_label_1
_geom_bond_atom_site_label_2
_geom_bond_distance
_geom_bond_site_symmetry_2
_geom_bond_publ_flag
Ir1 O1 2.169(6) . ?
Ir1 N1 2.136(7) . ?
Ir1 N2 2.092(6) . ?
Ir1 N3 2.103(7) . ?
Ir1 C11 2.005(8) . ?
Ir1 C16 2.000(8) . ?
Br1 C37 1.893(9) . ?
Br2 C35 1.891(9) . ?
O1 C38 1.304(10) . ?
N1 C31 1.302(11) . ?
N1 C39 1.383(11) . ?
N2 C1 1.398(10) . ?
N2 C9 1.334(10) . ?
N3 C22 1.356(11) . ?
N3 C30 1.380(10) . ?
C1 C2 1.400(12) . ?
C1 C6 1.407(11) . ?
C2 C3 1.381(13) . ?
C3 C4 1.417(15) . ?
C4 C5 1.344(15) . ?
C5 C6 1.420(13) . ?
C6 C7 1.399(13) . ?
C7 C8 1.344(13) . ?
C8 C9 1.417(12) . ?
C9 C10 1.460(12) . ?
C10 C11 1.401(12) . ?
C10 C15 1.398(12) . ?
C11 C12 1.382(12) . ?
C12 C13 1.393(12) . ?
C13 C14 1.377(14) . ?
C14 C15 1.388(14) . ?
C16 C17 1.414(12) . ?
C16 C21 1.383(11) . ?
C17 C18 1.382(12) . ?
C18 C19 1.372(14) . ?
C19 C20 1.396(14) . ?
C20 C21 1.394(12) . ?
C21 C22 1.465(12) . ?
C22 C23 1.409(12) . ?
C23 C24 1.326(13) . ?
C24 C25 1.408(13) . ?
C25 C26 1.416(13) . ?
C25 C30 1.424(12) . ?
C26 C27 1.348(15) . ?
C27 C28 1.418(15) . ?
C28 C29 1.345(13) . ?
C29 C30 1.409(12) . ?
C31 C32 1.554(14) . ?
C32 C33 1.264(13) . ?
C33 C34 1.442(13) . ?
C34 C35 1.415(13) . ?
C34 C39 1.452(12) . ?
C35 C36 1.341(14) . ?
C36 C37 1.387(13) . ?
C37 C38 1.406(11) . ?
C38 C39 1.441(12) . ?
